data_7007371
loop_
_publ_author_name
'Adams, Christopher J.'
'Crawford, Paul C.'
'Guy Orpen, A.'
'Podesta, Thomas J.'

_publ_section_title
;
 Cation and anion diversity in [M(dithiooxalate)2]2- salts: structure
 robustness in crystal synthesis.
;
_journal_issue 34
_journal_name_full 'Dalton transactions (Cambridge, England : 2003)'
_journal_page_first 4078
_journal_page_last 4092
_journal_paper_doi 10.1039/b604319d
_journal_year 2006
_chemical_formula_sum 'C14 H10 N2 O4 Pt S4'
_chemical_formula_weight 593.57
_chemical_name_systematic
;
?
;
_space_group_IT_number 2
_symmetry_cell_setting triclinic
_symmetry_space_group_name_Hall '-P 1'
_symmetry_space_group_name_H-M 'P -1'
_atom_sites_solution_hydrogens geom
_atom_sites_solution_primary direct
_atom_sites_solution_secondary difmap
_audit_creation_method SHELXL-97
_cell_angle_alpha 84.248(2)
_cell_angle_beta 67.789(2)
_cell_angle_gamma 63.871(2)
_cell_formula_units_Z 1
_cell_length_a 7.1890(9)
_cell_length_b 8.1431(11)
_cell_length_c 8.4188(11)
_cell_measurement_reflns_used 1024
_cell_measurement_temperature 173(2)
_cell_measurement_theta_max 27.49
_cell_measurement_theta_min 2.67
_cell_volume 408.34(9)
_computing_cell_refinement 'Bruker SMART'
_computing_data_collection 'Bruker SMART'
_computing_data_reduction 'Bruker SHELXTL'
_computing_molecular_graphics 'Bruker SHELXTL'
_computing_publication_material 'Bruker SHELXTL'
_computing_structure_refinement 'SHELXL-97 (Sheldrick, 1997)'
_computing_structure_solution 'SHELXS-97 (Sheldrick, 1990)'
_diffrn_ambient_temperature 173(2)
_diffrn_measured_fraction_theta_full 0.989
_diffrn_measured_fraction_theta_max 0.989
_diffrn_measurement_device_type 'CCD area detector'
_diffrn_measurement_method 'phi and omega scans'
_diffrn_radiation_monochromator graphite
_diffrn_radiation_source 'fine-focus sealed tube'
_diffrn_radiation_type MoK\a
_diffrn_radiation_wavelength 0.71073
_diffrn_reflns_av_R_equivalents 0.0293
_diffrn_reflns_av_sigmaI/netI 0.0366
_diffrn_reflns_limit_h_max 9
_diffrn_reflns_limit_h_min -9
_diffrn_reflns_limit_k_max 10
_diffrn_reflns_limit_k_min -10
_diffrn_reflns_limit_l_max 10
_diffrn_reflns_limit_l_min -10
_diffrn_reflns_number 4315
_diffrn_reflns_theta_full 27.49
_diffrn_reflns_theta_max 27.49
_diffrn_reflns_theta_min 2.62
_exptl_absorpt_coefficient_mu 9.126
_exptl_absorpt_correction_T_max 0.83
_exptl_absorpt_correction_T_min 0.601
_exptl_absorpt_correction_type multi-scan
_exptl_absorpt_process_details 'SADABS (Bruker, 1996)'
_exptl_crystal_colour red
_exptl_crystal_density_diffrn 2.414
_exptl_crystal_density_method 'not measured'
_exptl_crystal_description plate
_exptl_crystal_F_000 282
_exptl_crystal_size_max 0.10
_exptl_crystal_size_mid 0.06
_exptl_crystal_size_min 0.02
_refine_diff_density_max 1.142
_refine_diff_density_min -1.173
_refine_diff_density_rms 0.156
_refine_ls_extinction_method none
_refine_ls_goodness_of_fit_ref 1.010
_refine_ls_hydrogen_treatment mixed
_refine_ls_matrix_type full
_refine_ls_number_parameters 119
_refine_ls_number_reflns 1857
_refine_ls_number_restraints 0
_refine_ls_restrained_S_all 1.010
_refine_ls_R_factor_all 0.0240
_refine_ls_R_factor_gt 0.0239
_refine_ls_shift/su_max 0.004
_refine_ls_shift/su_mean 0.000
_refine_ls_structure_factor_coef Fsqd
_refine_ls_weighting_details 'calc w=1/[\s^2^(Fo^2^)+(0.0338P)^2^+0.0000P] where P=(Fo^2^+2Fc^2^)/3'
_refine_ls_weighting_scheme calc
_refine_ls_wR_factor_gt 0.0544
_refine_ls_wR_factor_ref 0.0544
_reflns_number_gt 1851
_reflns_number_total 1857
_reflns_threshold_expression >2sigma(I)
_cod_data_source_file b604319d.txt
_cod_data_source_block 2
_cod_depositor_comments
;
The following automatic conversions were performed:
'_symmetry_cell_setting' value 'Triclinic' changed to 'triclinic'
according to '/home/saulius/struct/CIF-dictionaries/cif_core.dic'
dictionary named 'cif_core.dic' version 2.4.1 from 2010-06-29.

Automatic conversion script
Id: cif_fix_enum 1527 2010-12-29 10:47:43Z saulius 
;
_cod_original_sg_symbol_Hall -P1
_cod_original_sg_symbol_H-M P-1
_cod_database_code 7007371

loop_
_symmetry_equiv_pos_as_xyz
'x, y, z'
'-x, -y, -z'

loop_
_atom_site_label
_atom_site_type_symbol
_atom_site_fract_x
_atom_site_fract_y
_atom_site_fract_z
_atom_site_U_iso_or_equiv
_atom_site_adp_type
_atom_site_occupancy
_atom_site_symmetry_multiplicity
_atom_site_calc_flag
_atom_site_refinement_flags
_atom_site_disorder_assembly
_atom_site_disorder_group
Pt1 Pt 0.5000 0.0000 0.0000 0.01521(8) Uani 1 2 d S . .
S1 S 0.32863(17) 0.20702(15) 0.23626(13) 0.0212(2) Uani 1 1 d . . .
S2 S 0.20197(17) -0.06893(15) 0.09707(14) 0.0233(2) Uani 1 1 d . . .
O1 O -0.0735(5) 0.3126(5) 0.4706(4) 0.0296(7) Uani 1 1 d . . .
O2 O -0.1715(5) 0.0748(5) 0.3600(4) 0.0280(7) Uani 1 1 d . . .
N1 N -0.4875(6) 0.6835(5) 0.3659(5) 0.0214(8) Uani 1 1 d . . .
H1A H -0.613(11) 0.738(8) 0.449(8) 0.046(18) Uiso 1 1 d . . .
C1 C 0.0690(7) 0.2100(6) 0.3443(5) 0.0189(8) Uani 1 1 d . . .
C2 C 0.0123(7) 0.0734(6) 0.2785(5) 0.0201(8) Uani 1 1 d . . .
C3 C -0.4628(7) 0.5567(6) 0.2599(6) 0.0261(10) Uani 1 1 d . . .
H3A H -0.5781 0.5195 0.2836 0.031 Uiso 1 1 calc R . .
C4 C -0.2711(7) 0.4812(6) 0.1175(6) 0.0229(9) Uani 1 1 d . . .
H4A H -0.2523 0.3900 0.0432 0.028 Uiso 1 1 calc R . .
C5 C -0.1029(7) 0.5374(5) 0.0806(5) 0.0176(8) Uani 1 1 d . . .
C6 C -0.1349(7) 0.6678(6) 0.1944(5) 0.0217(9) Uani 1 1 d . . .
H6A H -0.0231 0.7084 0.1736 0.026 Uiso 1 1 calc R . .
C7 C -0.3285(8) 0.7381(6) 0.3373(6) 0.0234(9) Uani 1 1 d . . .
H7A H -0.3494 0.8261 0.4162 0.028 Uiso 1 1 calc R . .

loop_
_atom_site_aniso_label
_atom_site_aniso_U_11
_atom_site_aniso_U_22
_atom_site_aniso_U_33
_atom_site_aniso_U_23
_atom_site_aniso_U_13
_atom_site_aniso_U_12
Pt1 0.01175(12) 0.01721(12) 0.01420(12) -0.00140(8) -0.00111(8) -0.00680(9)
S1 0.0161(5) 0.0261(5) 0.0185(5) -0.0075(4) 0.0010(4) -0.0111(4)
S2 0.0161(5) 0.0280(6) 0.0233(5) -0.0089(4) 0.0023(4) -0.0133(4)
O1 0.0224(16) 0.0307(18) 0.0275(18) -0.0111(14) 0.0036(14) -0.0126(14)
O2 0.0175(15) 0.0315(17) 0.0307(18) -0.0059(14) 0.0015(13) -0.0141(14)
N1 0.0152(18) 0.0200(18) 0.0169(18) -0.0019(14) 0.0014(15) -0.0030(15)
C1 0.0125(19) 0.024(2) 0.0147(19) 0.0004(16) 0.0001(16) -0.0075(17)
C2 0.017(2) 0.020(2) 0.020(2) 0.0006(16) -0.0021(17) -0.0086(17)
C3 0.018(2) 0.029(2) 0.028(2) -0.0030(19) -0.0007(18) -0.0134(19)
C4 0.021(2) 0.021(2) 0.024(2) -0.0071(17) -0.0020(18) -0.0099(18)
C5 0.0137(19) 0.0174(19) 0.015(2) 0.0012(15) -0.0018(17) -0.0045(16)
C6 0.018(2) 0.024(2) 0.019(2) -0.0030(17) -0.0004(17) -0.0107(18)
C7 0.027(2) 0.023(2) 0.017(2) -0.0046(17) -0.0041(18) -0.0094(19)

loop_
_atom_type_symbol
_atom_type_description
_atom_type_scat_dispersion_real
_atom_type_scat_dispersion_imag
_atom_type_scat_source
C C 0.0033 0.0016 'International Tables Vol C Tables 4.2.6.8 and 6.1.1.4'
H H 0.0000 0.0000 'International Tables Vol C Tables 4.2.6.8 and 6.1.1.4'
N N 0.0061 0.0033 'International Tables Vol C Tables 4.2.6.8 and 6.1.1.4'
O O 0.0106 0.0060 'International Tables Vol C Tables 4.2.6.8 and 6.1.1.4'
S S 0.1246 0.1234 'International Tables Vol C Tables 4.2.6.8 and 6.1.1.4'
Pt Pt -1.7033 8.3905 'International Tables Vol C Tables 4.2.6.8 and 6.1.1.4'

loop_
_geom_angle_atom_site_label_1
_geom_angle_atom_site_label_2
_geom_angle_atom_site_label_3
_geom_angle
_geom_angle_site_symmetry_1
_geom_angle_site_symmetry_3
_geom_angle_publ_flag
S2 Pt1 S2 180.0 2_655 . ?
S2 Pt1 S1 89.27(4) 2_655 2_655 ?
S2 Pt1 S1 90.73(4) . 2_655 ?
S2 Pt1 S1 90.73(4) 2_655 . ?
S2 Pt1 S1 89.27(4) . . ?
S1 Pt1 S1 180.0 2_655 . ?
C1 S1 Pt1 105.77(15) . . ?
C2 S2 Pt1 106.56(15) . . ?
C7 N1 C3 121.8(4) . . ?
C7 N1 H1A 119(4) . . ?
C3 N1 H1A 119(4) . . ?
O1 C1 C2 117.2(3) . . ?
O1 C1 S1 124.1(3) . . ?
C2 C1 S1 118.7(3) . . ?
O2 C2 C1 117.6(4) . . ?
O2 C2 S2 122.9(3) . . ?
C1 C2 S2 119.5(3) . . ?
N1 C3 C4 119.7(4) . . ?
N1 C3 H3A 120.2 . . ?
C4 C3 H3A 120.2 . . ?
C3 C4 C5 120.4(4) . . ?
C3 C4 H4A 119.8 . . ?
C5 C4 H4A 119.8 . . ?
C6 C5 C4 117.9(4) . . ?
C6 C5 C5 121.3(5) . 2_565 ?
C4 C5 C5 120.7(5) . 2_565 ?
C7 C6 C5 119.8(4) . . ?
C7 C6 H6A 120.1 . . ?
C5 C6 H6A 120.1 . . ?
N1 C7 C6 120.4(4) . . ?
N1 C7 H7A 119.8 . . ?
C6 C7 H7A 119.8 . . ?

loop_
_geom_bond_atom_site_label_1
_geom_bond_atom_site_label_2
_geom_bond_distance
_geom_bond_site_symmetry_2
_geom_bond_publ_flag
Pt1 S2 2.2840(10) 2_655 ?
Pt1 S2 2.2840(10) . ?
Pt1 S1 2.3035(10) 2_655 ?
Pt1 S1 2.3035(10) . ?
S1 C1 1.730(4) . ?
S2 C2 1.710(4) . ?
O1 C1 1.216(5) . ?
O2 C2 1.233(5) . ?
N1 C7 1.334(6) . ?
N1 C3 1.341(6) . ?
N1 H1A 0.86(6) . ?
C1 C2 1.551(6) . ?
C3 C4 1.367(6) . ?
C3 H3A 0.9500 . ?
C4 C5 1.393(6) . ?
C4 H4A 0.9500 . ?
C5 C6 1.386(6) . ?
C5 C5 1.502(8) 2_565 ?
C6 C7 1.371(6) . ?
C6 H6A 0.9500 . ?
C7 H7A 0.9500 . ?

loop_
_geom_torsion_atom_site_label_1
_geom_torsion_atom_site_label_2
_geom_torsion_atom_site_label_3
_geom_torsion_atom_site_label_4
_geom_torsion
_geom_torsion_site_symmetry_1
_geom_torsion_site_symmetry_2
_geom_torsion_site_symmetry_3
_geom_torsion_site_symmetry_4
_geom_torsion_publ_flag
S2 Pt1 S1 C1 175.56(15) 2_655 . . . ?
S2 Pt1 S1 C1 -4.44(15) . . . . ?
S1 Pt1 S2 C2 -176.70(16) 2_655 . . . ?
S1 Pt1 S2 C2 3.30(16) . . . . ?
Pt1 S1 C1 O1 -175.4(4) . . . . ?
Pt1 S1 C1 C2 5.0(4) . . . . ?
O1 C1 C2 O2 -1.4(6) . . . . ?
S1 C1 C2 O2 178.2(3) . . . . ?
O1 C1 C2 S2 177.7(3) . . . . ?
S1 C1 C2 S2 -2.7(5) . . . . ?
Pt1 S2 C2 O2 177.8(4) . . . . ?
Pt1 S2 C2 C1 -1.3(4) . . . . ?
C7 N1 C3 C4 -0.5(7) . . . . ?
N1 C3 C4 C5 -1.0(7) . . . . ?
C3 C4 C5 C6 1.5(7) . . . . ?
C3 C4 C5 C5 -176.7(5) . . . 2_565 ?
C4 C5 C6 C7 -0.5(7) . . . . ?
C5 C5 C6 C7 177.6(4) 2_565 . . . ?
C3 N1 C7 C6 1.5(7) . . . . ?
C5 C6 C7 N1 -0.9(7) . . . . ?
